data_7062494
loop_
_publ_author_name
'Klepcov\'a, Zuzana'
'\<Spakov\'a, Ivana'
'Madreiter-Sokolowski, Corina T.'
'Graier, Wolfgang'
'Kalinov\'a, Katar\'ina'
'Samo\<lov\'a, Erika'
'Smolkov\'a, Romana'
'Smolko, Luk\'a\<s'
'Rabajdov\'a, Miroslava'

_publ_section_title
;
 Investigation of novel Mn(ii) fenamato complexes with neocuproine and
 their effects on endometrial cell lines
;
_journal_issue 28
_journal_name_full 'New Journal of Chemistry'
_journal_page_first 13088
_journal_page_last 13097
_journal_paper_doi 10.1039/D3NJ00412K
_journal_volume 47
_journal_year 2023
_chemical_formula_moiety 'C42 H30 Mn F6 N4 O4'
_chemical_formula_sum 'C42 H30 F6 Mn N4 O4'
_chemical_formula_weight 823.7
_chemical_name_systematic bis(flufenamato)neocuproinemanganese(II)
_space_group_IT_number 19
_space_group_name_Hall 'P 2ac 2ab'
_space_group_name_H-M_alt 'P 21 21 21'
_symmetry_cell_setting orthorhombic
_symmetry_Int_Tables_number 19
_symmetry_space_group_name_Hall 'P 2ac 2ab'
_symmetry_space_group_name_H-M 'P 21 21 21'
_audit_update_record
;
2022-11-14 deposited with the CCDC.	2023-05-18 downloaded from the CCDC.
;
_cell_angle_alpha 90
_cell_angle_beta 90
_cell_angle_gamma 90
_cell_formula_units_Z 4
_cell_length_a 9.7662(2)
_cell_length_b 12.80100(10)
_cell_length_c 28.8216(3)
_cell_measurement_reflns_used 27361
_cell_measurement_temperature 94.97(11)
_cell_measurement_theta_max 75.15
_cell_measurement_theta_min 3.75
_cell_volume 3603.19(9)
_computing_cell_refinement 'CrysAlisPro 1.171.39.46 (Rigaku OD, 2018)'
_computing_data_collection 'CrysAlisPro 1.171.39.46 (Rigaku OD, 2018)'
_computing_data_reduction 'CrysAlisPro 1.171.39.46 (Rigaku OD, 2018)'
_diffrn_ambient_temperature 94.97
_diffrn_detector 'CCD plate'
_diffrn_detector_area_resol_mean 5.2027
_diffrn_measured_fraction_theta_full 0.99
_diffrn_measured_fraction_theta_max 0.99
_diffrn_measurement_device 'four-circle diffractometer'
_diffrn_measurement_device_type 'SuperNova, Dual, Cu at home/near, AtlasS2'
_diffrn_measurement_method '\w scans'
_diffrn_radiation_monochromator mirror
_diffrn_radiation_probe x-ray
_diffrn_radiation_source 'X-ray tube'
_diffrn_radiation_type 'Cu K\a'
_diffrn_radiation_wavelength 1.54184
_diffrn_reflns_av_R_equivalents 0.0424
_diffrn_reflns_av_unetI/netI 0.0227
_diffrn_reflns_limit_h_max 10
_diffrn_reflns_limit_h_min -11
_diffrn_reflns_limit_k_max 16
_diffrn_reflns_limit_k_min -16
_diffrn_reflns_limit_l_max 36
_diffrn_reflns_limit_l_min -36
_diffrn_reflns_number 65990
_diffrn_reflns_theta_full 75.45
_diffrn_reflns_theta_max 75.45
_diffrn_reflns_theta_min 3.07
_diffrn_source 'micro-focus sealed X-ray tube'
_exptl_absorpt_coefficient_mu 3.696
_exptl_absorpt_correction_T_max 1
_exptl_absorpt_correction_T_min 0.708
_exptl_absorpt_correction_type gaussian
_exptl_absorpt_process_details
;
CrysAlisPro 1.171.39.46 (Rigaku Oxford Diffraction, 2018)
Numerical absorption correction based on gaussian integration over
			a multifaceted crystal model
Empirical absorption correction using spherical harmonics,
 implemented in SCALE3 ABSPACK scaling algorithm.
;
_exptl_crystal_colour yellow
_exptl_crystal_density_diffrn 1.5183
_exptl_crystal_description needle
_exptl_crystal_F_000 1684
_exptl_crystal_preparation Luminescent
_exptl_crystal_recrystallization_method 'Re-crystallisation from solvent: MeOH'
_exptl_crystal_size_max 0.189
_exptl_crystal_size_mid 0.051
_exptl_crystal_size_min 0.038
_refine_diff_density_max 0.69
_refine_diff_density_min -0.46
_refine_ls_abs_structure_details '  3231 of Friedel pairs used in the refinement'
_refine_ls_extinction_method none
_refine_ls_goodness_of_fit_gt 2.46
_refine_ls_goodness_of_fit_ref 2.38
_refine_ls_hydrogen_treatment mixed
_refine_ls_number_constraints 112
_refine_ls_number_parameters 517
_refine_ls_number_reflns 7399
_refine_ls_number_restraints 0
_refine_ls_R_factor_all 0.0469
_refine_ls_R_factor_gt 0.0420
_refine_ls_shift/su_max 0.0284
_refine_ls_shift/su_mean 0.0028
_refine_ls_structure_factor_coef Fsqd
_refine_ls_weighting_details w=1/(\s^2^(I)+0.0004I^2^)
_refine_ls_weighting_scheme sigma
_refine_ls_wR_factor_gt 0.0913
_refine_ls_wR_factor_ref 0.0923
_reflns_number_gt 6798
_reflns_number_total 7399
_reflns_threshold_expression I>3\s(I)
_cod_data_source_file d3nj00412k2.cif
_cod_data_source_block I
_cod_depositor_comments
;
The following automatic conversions were performed:

data item '_diffrn_radiation_probe' value 'X-ray' was changed to
'x-ray' in accordance with the
/home/data/users/saulius/crontab/automatic-downloads/rss-feeds/RSC/lib/dictionaries/cif_core.dic
dictionary named 'cif_core.dic' version 2.4.2 last updated on
2011-04-26.

Automatic conversion script
Id: cif_fix_values 8170 2020-07-09 18:12:32Z antanas 

 Adding full bibliography for 7062494--7062495.cif.
;
_cod_original_sg_symbol_Hall 'P 2xab;2ybc;2zac'
_cod_original_formula_sum 'C42 H30 Mn F6 N4 O4'
_cod_database_code 7062494

loop_
_space_group_symop_id
_space_group_symop_operation_xyz
1 x,y,z
2 -x+1/2,-y,z+1/2
3 -x,y+1/2,-z+1/2
4 x+1/2,-y+1/2,-z

loop_
_atom_site_label
_atom_site_type_symbol
_atom_site_fract_x
_atom_site_fract_y
_atom_site_fract_z
_atom_site_adp_type
_atom_site_U_iso_or_equiv
_atom_site_site_symmetry_multiplicity
_atom_site_occupancy
_atom_site_calc_flag
_atom_site_refinement_flags
_atom_site_disorder_assembly
_atom_site_disorder_group
Mn1 Mn 0.51192(4) 0.31183(3) 0.388886(13) Uani 0.01702(11) 4 1 d . . .
F1 F 1.1404(2) 0.24367(13) 0.20483(6) Uani 0.0330(6) 4 1 d . . .
F2 F 1.2052(2) 0.08784(14) 0.18814(6) Uani 0.0370(6) 4 1 d . . .
O3 O 0.5399(2) 0.39925(15) 0.45265(6) Uani 0.0235(6) 4 1 d . . .
O4 O 0.6797(2) 0.44032(15) 0.39598(6) Uani 0.0235(6) 4 1 d . . .
F3 F 1.3528(2) 0.20156(17) 0.21094(7) Uani 0.0448(7) 4 1 d . . .
O2 O 0.6800(2) 0.20221(15) 0.35873(7) Uani 0.0291(6) 4 1 d . . .
N1 N 0.4126(3) 0.36365(16) 0.32303(8) Uani 0.0195(7) 4 1 d . . .
O1 O 0.5491(2) 0.15736(16) 0.41670(8) Uani 0.0352(7) 4 1 d . . .
N3 N 0.9022(3) 0.08420(18) 0.34123(8) Uani 0.0230(7) 4 1 d . . .
N4 N 0.9047(3) 0.55499(19) 0.41877(8) Uani 0.0224(7) 4 1 d . . .
N2 N 0.2849(2) 0.29698(17) 0.40169(7) Uani 0.0195(6) 4 1 d . . .
C12 C 0.2720(3) 0.36848(20) 0.32483(9) Uani 0.0198(8) 4 1 d . . .
C4 C 0.1924(3) 0.4054(2) 0.28779(10) Uani 0.0245(8) 4 1 d . . .
C29 C 0.6390(3) 0.45298(19) 0.43728(9) Uani 0.0189(7) 4 1 d . . .
C28 C 1.2259(3) 0.1675(2) 0.21824(11) Uani 0.0278(9) 4 1 d . . .
C31 C 0.8355(3) 0.57420(19) 0.46009(9) Uani 0.0192(8) 4 1 d . . .
C21 C 0.8440(3) 0.01202(19) 0.37151(9) Uani 0.0203(8) 4 1 d . . .
C11 C 0.2045(3) 0.33080(19) 0.36599(9) Uani 0.0210(8) 4 1 d . . .
C5 C 0.0461(3) 0.4055(2) 0.29134(11) Uani 0.0304(9) 4 1 d . . .
C37 C 1.0909(3) 0.6241(2) 0.37288(10) Uani 0.0236(8) 4 1 d . . .
C36 C 1.0454(3) 0.5715(2) 0.41238(10) Uani 0.0212(8) 4 1 d . . .
C10 C 0.2226(3) 0.2587(2) 0.43941(10) Uani 0.0262(9) 4 1 d . . .
C1 C 0.4758(3) 0.39162(19) 0.28408(9) Uani 0.0221(8) 4 1 d . . .
C41 C 1.1418(4) 0.5353(2) 0.44429(11) Uani 0.0286(9) 4 1 d . . .
C23 C 1.0676(3) 0.1241(2) 0.28239(10) Uani 0.0227(8) 4 1 d . . .
C27 C 1.1492(3) 0.0591(2) 0.35554(10) Uani 0.0250(8) 4 1 d . . .
C30 C 0.7063(3) 0.52966(19) 0.46901(9) Uani 0.0197(8) 4 1 d . . .
C9 C 0.0800(3) 0.2508(3) 0.44266(11) Uani 0.0299(9) 4 1 d . . .
C38 C 1.2306(3) 0.6383(2) 0.36563(11) Uani 0.0298(9) 4 1 d . . .
C19 C 0.8398(4) -0.1605(2) 0.40579(10) Uani 0.0297(9) 4 1 d . . .
C24 C 1.2013(3) 0.1337(2) 0.26742(10) Uani 0.0238(8) 4 1 d . . .
C20 C 0.9012(3) -0.0875(2) 0.37730(9) Uani 0.0242(8) 4 1 d . . .
C32 C 0.8930(3) 0.6417(2) 0.49321(9) Uani 0.0225(8) 4 1 d . . .
C7 C 0.0612(3) 0.3299(2) 0.36761(10) Uani 0.0245(8) 4 1 d . . .
C16 C 0.7196(3) 0.0355(2) 0.39450(9) Uani 0.0227(8) 4 1 d . . .
C26 C 1.2824(3) 0.0683(2) 0.34008(10) Uani 0.0277(9) 4 1 d . . .
C22 C 1.0387(3) 0.08676(19) 0.32688(9) Uani 0.0217(8) 4 1 d . . .
C25 C 1.3104(4) 0.1059(2) 0.29590(11) Uani 0.0282(9) 4 1 d . . .
C15 C 0.6464(3) 0.1370(2) 0.38942(10) Uani 0.0224(7) 4 1 d . . .
C6 C -0.0163(3) 0.3686(2) 0.32951(11) Uani 0.0287(9) 4 1 d . . .
C17 C 0.6598(4) -0.0407(2) 0.42309(10) Uani 0.0289(9) 4 1 d . . .
C35 C 0.6379(3) 0.5566(2) 0.51017(10) Uani 0.0253(9) 4 1 d . . .
C3 C 0.2631(4) 0.4383(2) 0.24763(10) Uani 0.0303(10) 4 1 d . . .
C33 C 0.8241(3) 0.6655(2) 0.53336(10) Uani 0.0264(9) 4 1 d . . .
C34 C 0.6950(4) 0.6241(2) 0.54214(10) Uani 0.0295(9) 4 1 d . . .
C8 C -0.0005(3) 0.2873(2) 0.40762(10) Uani 0.0290(8) 4 1 d . . .
C14 C 0.3087(4) 0.2260(3) 0.47959(11) Uani 0.0371(11) 4 1 d . . .
C39 C 1.3251(3) 0.6005(2) 0.39707(12) Uani 0.0362(10) 4 1 d . . .
C18 C 0.7186(4) -0.1375(2) 0.42916(11) Uani 0.0343(10) 4 1 d . . .
C40 C 1.2809(4) 0.5496(2) 0.43691(12) Uani 0.0349(10) 4 1 d . . .
C13 C 0.6282(3) 0.3801(2) 0.28241(10) Uani 0.0274(9) 4 1 d . . .
C42 C 1.2770(4) 0.6998(3) 0.32454(12) Uani 0.0399(11) 4 1 d . . .
C2 C 0.4016(4) 0.4302(2) 0.24548(10) Uani 0.0287(9) 4 1 d . . .
H1c5 H -0.00789 0.432249 0.266173 Uiso 0.0365 4 1 d . . .
H1c37 H 1.026062 0.650414 0.350759 Uiso 0.0283 4 1 d . . .
H1c41 H 1.111433 0.499873 0.471786 Uiso 0.0343 4 1 d . . .
H1c23 H 0.993838 0.143157 0.26206 Uiso 0.0273 4 1 d . . .
H1c27 H 1.131801 0.033441 0.386277 Uiso 0.03 4 1 d . . .
H1c9 H 0.038879 0.219649 0.469572 Uiso 0.0359 4 1 d . . .
H1c19 H 0.881167 -0.227969 0.409547 Uiso 0.0357 4 1 d . . .
H1c20 H 0.984191 -0.105186 0.361257 Uiso 0.0291 4 1 d . . .
H1c32 H 0.98171 0.671598 0.487689 Uiso 0.027 4 1 d . . .
H1c26 H 1.356493 0.048557 0.360118 Uiso 0.0333 4 1 d . . .
H1c25 H 1.403146 0.112555 0.285224 Uiso 0.0339 4 1 d . . .
H1c6 H -0.114454 0.36833 0.331086 Uiso 0.0344 4 1 d . . .
H1c17 H 0.575702 -0.024869 0.438826 Uiso 0.0347 4 1 d . . .
H1c35 H 0.549186 0.52723 0.516253 Uiso 0.0304 4 1 d . . .
H1c3 H 0.213143 0.466392 0.221793 Uiso 0.0363 4 1 d . . .
H1c33 H 0.865566 0.711299 0.555682 Uiso 0.0317 4 1 d . . .
H1c34 H 0.646347 0.642251 0.569945 Uiso 0.0354 4 1 d . . .
H1c8 H -0.098402 0.284038 0.410138 Uiso 0.0348 4 1 d . . .
H1c14 H 0.250654 0.207113 0.505125 Uiso 0.0446 4 1 d . . .
H2c14 H 0.363767 0.167071 0.470873 Uiso 0.0446 4 1 d . . .
H3c14 H 0.367086 0.282797 0.488632 Uiso 0.0446 4 1 d . . .
H1c39 H 1.421265 0.609424 0.391387 Uiso 0.0434 4 1 d . . .
H1c18 H 0.67673 -0.188272 0.449157 Uiso 0.0412 4 1 d . . .
H1c40 H 1.346219 0.524555 0.459186 Uiso 0.0419 4 1 d . . .
H1c13 H 0.652099 0.307831 0.286271 Uiso 0.0329 4 1 d . . .
H2c13 H 0.661528 0.404473 0.253015 Uiso 0.0329 4 1 d . . .
H3c13 H 0.668735 0.420445 0.306888 Uiso 0.0329 4 1 d . . .
H1c2 H 0.449258 0.450711 0.217802 Uiso 0.0344 4 1 d . . .
F4 F 1.3381(5) 0.7853(2) 0.33513(10) Uani 0.1053(15) 4 1 d . . .
F5 F 1.1851(3) 0.7184(5) 0.29500(12) Uani 0.167(3) 4 1 d . . .
F6 F 1.3707(5) 0.6496(3) 0.30048(15) Uani 0.1315(18) 4 1 d . . .
H1n4 H 0.856(4) 0.524(3) 0.3971(13) Uiso 0.036(10) 4 1 d . . .
H1n3 H 0.850(4) 0.143(3) 0.3357(11) Uiso 0.029(9) 4 1 d . . .

loop_
_atom_site_aniso_label
_atom_site_aniso_type_symbol
_atom_site_aniso_U_11
_atom_site_aniso_U_22
_atom_site_aniso_U_33
_atom_site_aniso_U_12
_atom_site_aniso_U_13
_atom_site_aniso_U_23
Mn1 Mn 0.0155(2) 0.01698(16) 0.01855(17) 0.00103(17) -0.00177(17) 0.00164(15)
F1 F 0.0460(12) 0.0248(8) 0.0281(9) -0.0017(8) 0.0000(8) 0.0026(7)
F2 F 0.0548(13) 0.0287(9) 0.0275(9) -0.0005(9) 0.0032(9) -0.0087(7)
O3 O 0.0210(11) 0.0271(9) 0.0224(9) -0.0047(8) -0.0013(8) 0.0003(7)
O4 O 0.0230(11) 0.0275(9) 0.0200(9) -0.0052(8) -0.0018(8) -0.0039(7)
F3 F 0.0355(12) 0.0558(12) 0.0430(11) -0.0122(11) 0.0070(9) 0.0010(9)
O2 O 0.0324(13) 0.0231(9) 0.0318(10) 0.0069(9) 0.0022(9) 0.0078(8)
N1 N 0.0246(14) 0.0132(9) 0.0207(11) 0.0000(9) -0.0024(9) -0.0015(8)
O1 O 0.0365(14) 0.0263(10) 0.0426(12) 0.0132(9) 0.0106(10) 0.0119(9)
N3 N 0.0273(15) 0.0184(10) 0.0233(11) 0.0020(10) -0.0011(10) 0.0024(9)
N4 N 0.0221(14) 0.0254(11) 0.0197(11) -0.0025(10) 0.0003(10) -0.0037(9)
N2 N 0.0185(12) 0.0196(10) 0.0203(10) 0.0006(9) -0.0010(9) -0.0012(8)
C12 C 0.0214(16) 0.0150(11) 0.0230(13) 0.0013(10) -0.0061(11) -0.0029(10)
C4 C 0.0280(18) 0.0160(11) 0.0295(14) 0.0029(11) -0.0100(12) -0.0009(10)
C29 C 0.0180(15) 0.0172(11) 0.0216(12) 0.0036(10) -0.0014(11) 0.0046(9)
C28 C 0.0307(19) 0.0218(13) 0.0308(15) -0.0065(12) 0.0056(13) -0.0057(11)
C31 C 0.0241(16) 0.0148(11) 0.0186(12) 0.0007(10) -0.0011(11) 0.0013(9)
C21 C 0.0262(16) 0.0179(11) 0.0169(11) 0.0012(11) -0.0045(11) -0.0004(9)
C11 C 0.0236(16) 0.0163(11) 0.0230(13) 0.0006(11) -0.0023(11) -0.0059(9)
C5 C 0.0310(19) 0.0206(12) 0.0397(16) 0.0068(12) -0.0162(14) -0.0067(12)
C37 C 0.0183(16) 0.0238(13) 0.0288(14) -0.0005(11) 0.0010(12) -0.0081(11)
C36 C 0.0187(16) 0.0172(11) 0.0279(14) 0.0005(10) -0.0004(11) -0.0081(10)
C10 C 0.0247(17) 0.0310(14) 0.0229(13) -0.0033(13) 0.0024(12) -0.0030(11)
C1 C 0.0284(18) 0.0173(11) 0.0206(11) -0.0011(11) -0.0032(12) -0.0004(9)
C41 C 0.0325(19) 0.0216(13) 0.0316(15) 0.0028(12) -0.0032(14) -0.0079(11)
C23 C 0.0268(18) 0.0176(11) 0.0237(13) 0.0014(11) -0.0036(12) -0.0021(10)
C27 C 0.0308(18) 0.0196(12) 0.0247(13) 0.0007(12) -0.0032(13) -0.0008(10)
C30 C 0.0265(16) 0.0150(11) 0.0177(12) 0.0014(10) -0.0007(11) 0.0027(9)
C9 C 0.0214(17) 0.0381(16) 0.0302(15) -0.0065(13) 0.0043(13) -0.0053(13)
C38 C 0.0264(19) 0.0292(14) 0.0337(16) -0.0034(13) 0.0048(13) -0.0150(12)
C19 C 0.040(2) 0.0195(12) 0.0301(14) 0.0062(12) 0.0051(14) 0.0042(10)
C24 C 0.0284(17) 0.0163(11) 0.0267(13) -0.0007(11) 0.0022(12) -0.0062(10)
C20 C 0.0321(18) 0.0185(12) 0.0221(13) 0.0055(12) 0.0011(12) -0.0006(10)
C32 C 0.0286(18) 0.0166(11) 0.0224(13) -0.0012(11) -0.0028(12) -0.0007(10)
C7 C 0.0197(15) 0.0212(13) 0.0328(14) 0.0044(11) -0.0049(12) -0.0092(11)
C16 C 0.0292(17) 0.0183(12) 0.0205(13) 0.0037(11) -0.0019(12) 0.0003(10)
C26 C 0.0303(19) 0.0214(13) 0.0316(15) 0.0050(12) -0.0079(13) -0.0053(11)
C22 C 0.0260(17) 0.0147(11) 0.0245(12) 0.0011(10) -0.0017(11) -0.0032(9)
C25 C 0.0281(19) 0.0207(13) 0.0359(16) 0.0025(12) -0.0011(14) -0.0086(11)
C15 C 0.0222(15) 0.0210(11) 0.0242(12) -0.0012(11) -0.0055(12) -0.0010(11)
C6 C 0.0202(17) 0.0220(12) 0.0439(16) 0.0054(12) -0.0100(14) -0.0111(11)
C17 C 0.0330(19) 0.0255(13) 0.0281(14) 0.0052(13) 0.0049(13) 0.0054(11)
C35 C 0.0280(18) 0.0235(12) 0.0245(14) -0.0012(12) 0.0043(12) -0.0003(10)
C3 C 0.043(2) 0.0209(13) 0.0271(14) -0.0047(13) -0.0184(14) 0.0053(11)
C33 C 0.0362(19) 0.0202(12) 0.0227(13) 0.0010(12) -0.0021(13) -0.0049(10)
C34 C 0.040(2) 0.0267(14) 0.0223(13) -0.0020(13) 0.0052(13) -0.0046(11)
C8 C 0.0143(15) 0.0327(14) 0.0400(14) -0.0026(13) 0.0050(14) -0.0126(11)
C14 C 0.031(2) 0.057(2) 0.0237(14) -0.0119(16) -0.0006(13) 0.0102(14)
C39 C 0.0216(18) 0.0345(15) 0.052(2) -0.0005(13) 0.0011(15) -0.0238(15)
C18 C 0.046(2) 0.0239(14) 0.0335(16) 0.0059(14) 0.0100(15) 0.0109(12)
C40 C 0.027(2) 0.0287(15) 0.0486(19) 0.0077(13) -0.0128(15) -0.0151(14)
C13 C 0.0283(18) 0.0312(14) 0.0228(13) -0.0015(13) 0.0030(12) 0.0056(11)
C42 C 0.0298(19) 0.0475(19) 0.0424(18) -0.0163(16) 0.0104(15) -0.0173(16)
C2 C 0.037(2) 0.0264(13) 0.0227(13) -0.0055(13) -0.0067(13) 0.0064(11)
F4 F 0.202(4) 0.0525(15) 0.0617(16) -0.065(2) 0.000(2) 0.0015(12)
F5 F 0.059(2) 0.354(7) 0.089(2) -0.090(3) -0.0236(18) 0.138(3)
F6 F 0.168(4) 0.076(2) 0.151(3) -0.011(2) 0.134(3) -0.010(2)

loop_
_atom_type_symbol
_atom_type_scat_dispersion_real
_atom_type_scat_dispersion_imag
_atom_type_scat_source
C 0.0181 0.0091 'International Tables Vol C tables 4.2.6.8 and 6.1.1.1'
H 0.0000 0.0000 'International Tables Vol C tables 4.2.6.8 and 6.1.1.1'
F 0.0727 0.0534 'International Tables Vol C tables 4.2.6.8 and 6.1.1.1'
Mn -0.5299 2.8052 'International Tables Vol C tables 4.2.6.8 and 6.1.1.1'
N 0.0311 0.0180 'International Tables Vol C tables 4.2.6.8 and 6.1.1.1'
O 0.0492 0.0322 'International Tables Vol C tables 4.2.6.8 and 6.1.1.1'

loop_
_exptl_crystal_face_index_h
_exptl_crystal_face_index_k
_exptl_crystal_face_index_l
_exptl_crystal_face_perp_dist
? ? ? ?

loop_
_geom_angle_atom_site_label_1
_geom_angle_atom_site_label_2
_geom_angle_atom_site_label_3
_geom_angle_site_symmetry_1
_geom_angle_site_symmetry_2
_geom_angle_site_symmetry_3
_geom_angle
_geom_angle_publ_flag
O3 Mn1 O1 . . . 97.83(8) ?
Mn1 O3 C29 . . . 94.60(15) ?
C12 N1 C1 . . . 118.8(2) ?
Mn1 O1 C15 . . . 94.84(17) ?
C21 N3 C22 . . . 126.2(2) ?
C21 N3 H1n3 . . . 115(2) ?
C22 N3 H1n3 . . . 117(2) ?
C31 N4 C36 . . . 124.2(2) ?
C31 N4 H1n4 . . . 115(2) ?
C36 N4 H1n4 . . . 120(2) ?
C11 N2 C10 . . . 117.9(2) ?
N1 C12 C4 . . . 122.6(3) ?
N1 C12 C11 . . . 118.2(2) ?
C4 C12 C11 . . . 119.1(3) ?
C12 C4 C5 . . . 119.9(3) ?
C12 C4 C3 . . . 117.0(3) ?
C5 C4 C3 . . . 123.1(3) ?
O3 C29 O4 . . . 119.9(2) ?
O3 C29 C30 . . . 118.6(2) ?
O4 C29 C30 . . . 121.5(2) ?
F1 C28 F2 . . . 105.7(2) ?
F1 C28 F3 . . . 107.2(2) ?
F1 C28 C24 . . . 112.4(3) ?
F2 C28 F3 . . . 106.5(2) ?
F2 C28 C24 . . . 111.4(2) ?
F3 C28 C24 . . . 113.1(3) ?
N4 C31 C30 . . . 121.2(2) ?
N4 C31 C32 . . . 119.7(3) ?
C30 C31 C32 . . . 119.0(2) ?
N3 C21 C20 . . . 121.0(3) ?
N3 C21 C16 . . . 120.2(2) ?
C20 C21 C16 . . . 118.6(2) ?
N2 C11 C12 . . . 117.6(3) ?
N2 C11 C7 . . . 123.2(3) ?
C12 C11 C7 . . . 119.2(3) ?
C4 C5 C6 . . . 120.7(3) ?
C4 C5 H1c5 . . . 119.66 ?
C6 C5 H1c5 . . . 119.66 ?
C36 C37 C38 . . . 119.9(3) ?
C36 C37 H1c37 . . . 120.04 ?
C38 C37 H1c37 . . . 120.04 ?
N4 C36 C37 . . . 119.6(3) ?
N4 C36 C41 . . . 121.6(3) ?
C37 C36 C41 . . . 118.8(3) ?
N2 C10 C9 . . . 122.2(3) ?
N2 C10 C14 . . . 118.6(3) ?
C9 C10 C14 . . . 119.2(3) ?
N1 C1 C13 . . . 117.5(2) ?
N1 C1 C2 . . . 121.3(3) ?
C13 C1 C2 . . . 121.2(3) ?
C36 C41 C40 . . . 121.0(3) ?
C36 C41 H1c41 . . . 119.49 ?
C40 C41 H1c41 . . . 119.49 ?
C24 C23 C22 . . . 120.5(3) ?
C24 C23 H1c23 . . . 119.74 ?
C22 C23 H1c23 . . . 119.74 ?
C26 C27 C22 . . . 120.9(3) ?
C26 C27 H1c27 . . . 119.56 ?
C22 C27 H1c27 . . . 119.56 ?
C29 C30 C31 . . . 123.3(2) ?
C29 C30 C35 . . . 118.0(3) ?
C31 C30 C35 . . . 118.7(2) ?
C10 C9 C8 . . . 120.0(3) ?
C10 C9 H1c9 . . . 120 ?
C8 C9 H1c9 . . . 120 ?
C37 C38 C39 . . . 120.7(3) ?
C37 C38 C42 . . . 119.1(3) ?
C39 C38 C42 . . . 120.1(3) ?
C20 C19 C18 . . . 120.9(3) ?
C20 C19 H1c19 . . . 119.53 ?
C18 C19 H1c19 . . . 119.54 ?
C28 C24 C23 . . . 118.1(3) ?
C28 C24 C25 . . . 120.5(3) ?
C23 C24 C25 . . . 121.2(3) ?
C21 C20 C19 . . . 120.8(3) ?
C21 C20 H1c20 . . . 119.6 ?
C19 C20 H1c20 . . . 119.6 ?
C31 C32 C33 . . . 120.8(3) ?
C31 C32 H1c32 . . . 119.59 ?
C33 C32 H1c32 . . . 119.59 ?
C11 C7 C6 . . . 120.2(3) ?
C11 C7 C8 . . . 117.2(3) ?
C6 C7 C8 . . . 122.6(3) ?
C21 C16 C15 . . . 123.4(2) ?
C21 C16 C17 . . . 119.0(3) ?
C15 C16 C17 . . . 117.7(3) ?
C27 C26 C25 . . . 120.7(3) ?
C27 C26 H1c26 . . . 119.63 ?
C25 C26 H1c26 . . . 119.64 ?
N3 C22 C23 . . . 118.2(3) ?
N3 C22 C27 . . . 123.6(3) ?
C23 C22 C27 . . . 118.1(3) ?
C24 C25 C26 . . . 118.6(3) ?
C24 C25 H1c25 . . . 120.71 ?
C26 C25 H1c25 . . . 120.71 ?
O2 C15 O1 . . . 119.8(2) ?
O2 C15 C16 . . . 121.5(3) ?
O1 C15 C16 . . . 118.7(2) ?
C5 C6 C7 . . . 120.9(3) ?
C5 C6 H1c6 . . . 119.55 ?
C7 C6 H1c6 . . . 119.55 ?
C16 C17 C18 . . . 121.8(3) ?
C16 C17 H1c17 . . . 119.12 ?
C18 C17 H1c17 . . . 119.12 ?
C30 C35 C34 . . . 121.7(3) ?
C30 C35 H1c35 . . . 119.16 ?
C34 C35 H1c35 . . . 119.16 ?
C4 C3 C2 . . . 120.2(3) ?
C4 C3 H1c3 . . . 119.92 ?
C2 C3 H1c3 . . . 119.92 ?
C32 C33 C34 . . . 120.9(3) ?
C32 C33 H1c33 . . . 119.57 ?
C34 C33 H1c33 . . . 119.57 ?
C35 C34 C33 . . . 118.9(3) ?
C35 C34 H1c34 . . . 120.55 ?
C33 C34 H1c34 . . . 120.55 ?
C9 C8 C7 . . . 119.5(3) ?
C9 C8 H1c8 . . . 120.25 ?
C7 C8 H1c8 . . . 120.25 ?
C10 C14 H1c14 . . . 109.47 ?
C10 C14 H2c14 . . . 109.47 ?
C10 C14 H3c14 . . . 109.47 ?
H1c14 C14 H2c14 . . . 109.47 ?
H1c14 C14 H3c14 . . . 109.47 ?
H2c14 C14 H3c14 . . . 109.47 ?
C38 C39 C40 . . . 119.9(3) ?
C38 C39 H1c39 . . . 120.05 ?
C40 C39 H1c39 . . . 120.05 ?
C19 C18 C17 . . . 118.9(3) ?
C19 C18 H1c18 . . . 120.56 ?
C17 C18 H1c18 . . . 120.56 ?
C41 C40 C39 . . . 119.6(3) ?
C41 C40 H1c40 . . . 120.21 ?
C39 C40 H1c40 . . . 120.21 ?
C1 C13 H1c13 . . . 109.47 ?
C1 C13 H2c13 . . . 109.47 ?
C1 C13 H3c13 . . . 109.47 ?
H1c13 C13 H2c13 . . . 109.47 ?
H1c13 C13 H3c13 . . . 109.47 ?
H2c13 C13 H3c13 . . . 109.47 ?
C1 C2 C3 . . . 120.0(3) ?
C1 C2 H1c2 . . . 120.01 ?
C3 C2 H1c2 . . . 120.01 ?

loop_
_geom_bond_atom_site_label_1
_geom_bond_atom_site_label_2
_geom_bond_site_symmetry_1
_geom_bond_site_symmetry_2
_geom_bond_distance
_geom_bond_publ_flag
Mn1 O3 . . 2.1687(19) ?
Mn1 O1 . . 2.164(2) ?
F1 C28 . . 1.341(4) ?
F2 C28 . . 1.353(3) ?
O3 C29 . . 1.267(3) ?
O4 C29 . . 1.265(3) ?
F3 C28 . . 1.332(4) ?
O2 C15 . . 1.260(3) ?
N1 C12 . . 1.376(4) ?
N1 C1 . . 1.331(4) ?
O1 C15 . . 1.261(4) ?
N3 C21 . . 1.392(4) ?
N3 C22 . . 1.396(4) ?
N3 H1n3 . . 0.93(3) ?
N4 C31 . . 1.392(4) ?
N4 C36 . . 1.403(4) ?
N4 H1n4 . . 0.88(4) ?
N2 C11 . . 1.365(4) ?
N2 C10 . . 1.339(4) ?
C12 C4 . . 1.402(4) ?
C12 C11 . . 1.440(4) ?
C4 C5 . . 1.433(5) ?
C4 C3 . . 1.411(4) ?
C29 C30 . . 1.494(4) ?
C28 C24 . . 1.502(4) ?
C31 C30 . . 1.407(4) ?
C31 C32 . . 1.403(4) ?
C21 C20 . . 1.402(4) ?
C21 C16 . . 1.417(4) ?
C11 C7 . . 1.400(4) ?
C5 C6 . . 1.344(4) ?
C5 H1c5 . . 0.96 ?
C37 C36 . . 1.394(4) ?
C37 C38 . . 1.390(5) ?
C37 H1c37 . . 0.96 ?
C36 C41 . . 1.396(4) ?
C10 C9 . . 1.400(5) ?
C10 C14 . . 1.491(4) ?
C1 C13 . . 1.497(5) ?
C1 C2 . . 1.417(4) ?
C41 C40 . . 1.387(5) ?
C41 H1c41 . . 0.96 ?
C23 C24 . . 1.380(4) ?
C23 C22 . . 1.398(4) ?
C23 H1c23 . . 0.96 ?
C27 C26 . . 1.381(5) ?
C27 C22 . . 1.404(4) ?
C27 H1c27 . . 0.96 ?
C30 C35 . . 1.404(4) ?
C9 C8 . . 1.362(4) ?
C9 H1c9 . . 0.96 ?
C38 C39 . . 1.381(5) ?
C38 C42 . . 1.494(5) ?
C19 C20 . . 1.381(4) ?
C19 C18 . . 1.394(5) ?
C19 H1c19 . . 0.96 ?
C24 C25 . . 1.391(4) ?
C20 H1c20 . . 0.96 ?
C32 C33 . . 1.373(4) ?
C32 H1c32 . . 0.96 ?
C7 C6 . . 1.422(4) ?
C7 C8 . . 1.411(4) ?
C16 C15 . . 1.490(4) ?
C16 C17 . . 1.404(4) ?
C26 C25 . . 1.388(4) ?
C26 H1c26 . . 0.96 ?
C25 H1c25 . . 0.96 ?
C6 H1c6 . . 0.96 ?
C17 C18 . . 1.377(4) ?
C17 H1c17 . . 0.96 ?
C35 C34 . . 1.380(4) ?
C35 H1c35 . . 0.96 ?
C3 C2 . . 1.358(5) ?
C3 H1c3 . . 0.96 ?
C33 C34 . . 1.391(5) ?
C33 H1c33 . . 0.96 ?
C34 H1c34 . . 0.96 ?
C8 H1c8 . . 0.96 ?
C14 H1c14 . . 0.96 ?
C14 H2c14 . . 0.96 ?
C14 H3c14 . . 0.96 ?
C39 C40 . . 1.388(5) ?
C39 H1c39 . . 0.96 ?
C18 H1c18 . . 0.96 ?
C40 H1c40 . . 0.96 ?
C13 H1c13 . . 0.96 ?
C13 H2c13 . . 0.96 ?
C13 H3c13 . . 0.96 ?
C2 H1c2 . . 0.96 ?

loop_
_geom_hbond_atom_site_label_D
_geom_hbond_atom_site_label_H
_geom_hbond_atom_site_label_A
_geom_hbond_site_symmetry_D
_geom_hbond_site_symmetry_H
_geom_hbond_site_symmetry_A
_geom_hbond_distance_DH
_geom_hbond_distance_HA
_geom_hbond_distance_DA
_geom_hbond_angle_DHA
_geom_hbond_publ_flag
C14 H2c14 O1 . . . 0.96 2.40 3.094(4) 128.60 ?
C14 H3c14 O3 . . . 0.96 2.47 3.259(4) 138.96 ?
C40 H1c40 O3 . . 1_655 0.96 2.49 3.211(4) 132.12 ?
C13 H2c13 F2 . . 3_755 0.96 2.48 3.232(4) 135.21 ?
N4 H1n4 O4 . . . 0.88(4) 2.03(4) 2.723(3) 135(3) ?
N3 H1n3 O2 . . . 0.93(3) 1.93(4) 2.691(3) 137(3) ?

loop_
_geom_torsion_atom_site_label_1
_geom_torsion_atom_site_label_2
_geom_torsion_atom_site_label_3
_geom_torsion_atom_site_label_4
_geom_torsion_site_symmetry_1
_geom_torsion_site_symmetry_2
_geom_torsion_site_symmetry_3
_geom_torsion_site_symmetry_4
_geom_torsion
_geom_torsion_publ_flag
? ? ? ? ? ? ? ? ? ?

loop_
_restr_angle_atom_site_label_1
_restr_angle_site_symmetry_1
_restr_angle_atom_site_label_2
_restr_angle_site_symmetry_2
_restr_angle_atom_site_label_3
_restr_angle_site_symmetry_3
_restr_angle_target
_restr_angle_target_weight_param
? ? ? ? ? ? ? ?

loop_
_restr_distance_atom_site_label_1
_restr_distance_site_symmetry_1
_restr_distance_atom_site_label_2
_restr_distance_site_symmetry_2
_restr_distance_target
_restr_distance_target_weight_param
? ? ? ? ? ?

loop_
_restr_equal_angle_atom_site_label_1
_restr_equal_angle_site_symmetry_1
_restr_equal_angle_atom_site_label_2
_restr_equal_angle_site_symmetry_2
_restr_equal_angle_atom_site_label_3
_restr_equal_angle_site_symmetry_3
_restr_equal_angle_class_class_id
_restr_equal_angle_class_target_weight_param
? ? ? ? ? ? ? ?

loop_
_restr_equal_distance_atom_site_label_1
_restr_equal_distance_site_symmetry_1
_restr_equal_distance_atom_site_label_2
_restr_equal_distance_site_symmetry_2
_restr_equal_distance_class_class_id
_restr_equal_distance_class_target_weight_param
? ? ? ? ? ?

loop_
_restr_equal_torsion_atom_site_label_1
_restr_equal_torsion_site_symmetry_1
_restr_equal_torsion_atom_site_label_2
_restr_equal_torsion_site_symmetry_2
_restr_equal_torsion_atom_site_label_3
_restr_equal_torsion_site_symmetry_3
_restr_equal_torsion_atom_site_label_4
_restr_equal_torsion_site_symmetry_4
_restr_equal_torsion_class_class_id
_restr_equal_torsion_class_target_weight_param
? ? ? ? ? ? ? ? ? ?

loop_
_restr_torsion_atom_site_label_1
_restr_torsion_site_symmetry_1
_restr_torsion_atom_site_label_2
_restr_torsion_site_symmetry_2
_restr_torsion_atom_site_label_3
_restr_torsion_site_symmetry_3
_restr_torsion_atom_site_label_4
_restr_torsion_site_symmetry_4
_restr_torsion_angle_target
_restr_torsion_weight_param
? ? ? ? ? ? ? ? ? ?

loop_
_twin_individual_id
_twin_individual_mass_fraction_refined
_twin_individual_twin_matrix_11
_twin_individual_twin_matrix_12
_twin_individual_twin_matrix_13
_twin_individual_twin_matrix_21
_twin_individual_twin_matrix_22
_twin_individual_twin_matrix_23
_twin_individual_twin_matrix_31
_twin_individual_twin_matrix_32
_twin_individual_twin_matrix_33
? ? ? ? ? ? ? ? ? ? ?

loop_
_jana_atom_site_adp_c_label
_jana_atom_site_adp_c_type_symbol
_jana_atom_site_adp_c_111
_jana_atom_site_adp_c_112
_jana_atom_site_adp_c_113
_jana_atom_site_adp_c_122
_jana_atom_site_adp_c_123
_jana_atom_site_adp_c_133
_jana_atom_site_adp_c_222
_jana_atom_site_adp_c_223
_jana_atom_site_adp_c_233
_jana_atom_site_adp_c_333
? ? ? ? ? ? ? ? ? ? ? ?

loop_
_jana_atom_site_adp_d_label
_jana_atom_site_adp_d_type_symbol
_jana_atom_site_adp_d_1111
_jana_atom_site_adp_d_1112
_jana_atom_site_adp_d_1113
_jana_atom_site_adp_d_1122
_jana_atom_site_adp_d_1123
_jana_atom_site_adp_d_1133
_jana_atom_site_adp_d_1222
_jana_atom_site_adp_d_1223
_jana_atom_site_adp_d_1233
_jana_atom_site_adp_d_1333
_jana_atom_site_adp_d_2222
_jana_atom_site_adp_d_2223
_jana_atom_site_adp_d_2233
_jana_atom_site_adp_d_2333
_jana_atom_site_adp_d_3333
? ? ? ? ? ? ? ? ? ? ? ? ? ? ? ? ?

loop_
_jana_atom_site_adp_e_label
_jana_atom_site_adp_e_type_symbol
_jana_atom_site_adp_e_11111
_jana_atom_site_adp_e_11112
_jana_atom_site_adp_e_11113
_jana_atom_site_adp_e_11122
_jana_atom_site_adp_e_11123
_jana_atom_site_adp_e_11133
_jana_atom_site_adp_e_11222
_jana_atom_site_adp_e_11223
_jana_atom_site_adp_e_11233
_jana_atom_site_adp_e_11333
_jana_atom_site_adp_e_12222
_jana_atom_site_adp_e_12223
_jana_atom_site_adp_e_12233
_jana_atom_site_adp_e_12333
_jana_atom_site_adp_e_13333
_jana_atom_site_adp_e_22222
_jana_atom_site_adp_e_22223
_jana_atom_site_adp_e_22233
_jana_atom_site_adp_e_22333
_jana_atom_site_adp_e_23333
_jana_atom_site_adp_e_33333
? ? ? ? ? ? ? ? ? ? ? ? ? ? ? ? ? ? ? ? ? ? ?

loop_
_jana_atom_site_adp_f_label
_jana_atom_site_adp_f_type_symbol
_jana_atom_site_adp_f_111111
_jana_atom_site_adp_f_111112
_jana_atom_site_adp_f_111113
_jana_atom_site_adp_f_111122
_jana_atom_site_adp_f_111123
_jana_atom_site_adp_f_111133
_jana_atom_site_adp_f_111222
_jana_atom_site_adp_f_111223
_jana_atom_site_adp_f_111233
_jana_atom_site_adp_f_111333
_jana_atom_site_adp_f_112222
_jana_atom_site_adp_f_112223
_jana_atom_site_adp_f_112233
_jana_atom_site_adp_f_112333
_jana_atom_site_adp_f_113333
_jana_atom_site_adp_f_122222
_jana_atom_site_adp_f_122223
_jana_atom_site_adp_f_122233
_jana_atom_site_adp_f_122333
_jana_atom_site_adp_f_123333
_jana_atom_site_adp_f_133333
_jana_atom_site_adp_f_222222
_jana_atom_site_adp_f_222223
_jana_atom_site_adp_f_222233
_jana_atom_site_adp_f_222333
_jana_atom_site_adp_f_223333
_jana_atom_site_adp_f_233333
_jana_atom_site_adp_f_333333
? ? ? ? ? ? ? ? ? ? ? ? ? ? ? ? ? ? ? ? ? ? ? ? ? ? ? ? ? ?
